data_7206887
loop_
_publ_author_name
'Janikowski, Judith'
'Forsyth, Craig'
'MacFarlane, Douglas R.'
'Pringle, Jennifer M.'

_publ_section_title
;
 Novel ionic liquids and plastic crystals utilizing the cyanate anion
;
_journal_issue 48
_journal_name_full 'Journal of Materials Chemistry'
_journal_page_first 19219
_journal_paper_doi 10.1039/c1jm14055h
_journal_volume 21
_journal_year 2011
_chemical_formula_moiety 'C6 H11 N2, C N O'
_chemical_formula_sum 'C7 H11 N3 O'
_chemical_formula_weight 153.19
_chemical_name_systematic
;
?
;
_space_group_IT_number 11
_symmetry_cell_setting monoclinic
_symmetry_space_group_name_Hall '-P 2yb'
_symmetry_space_group_name_H-M 'P 1 21/m 1'
_atom_sites_solution_hydrogens geom
_atom_sites_solution_primary direct
_atom_sites_solution_secondary difmap
_audit_creation_method SHELXL-97
_cell_angle_alpha 90.00
_cell_angle_beta 107.468(14)
_cell_angle_gamma 90.00
_cell_formula_units_Z 2
_cell_length_a 7.5540(9)
_cell_length_b 6.4305(10)
_cell_length_c 8.6265(11)
_cell_measurement_reflns_used 2753
_cell_measurement_temperature 123(2)
_cell_measurement_theta_max 32.1456
_cell_measurement_theta_min 2.4714
_cell_volume 399.72(10)
_computing_cell_refinement
;
CrysAlisPro, Oxford Diffraction Ltd.,
Version 1.171.34.36 (release 02-08-2010 CrysAlis171 .NET)
(compiled Aug 2 2010,13:00:58)
;
_computing_data_collection
;
CrysAlisPro, Oxford Diffraction Ltd.,
Version 1.171.34.36 (release 02-08-2010 CrysAlis171 .NET)
(compiled Aug 2 2010,13:00:58)
;
_computing_data_reduction
;
CrysAlisPro, Oxford Diffraction Ltd.,
Version 1.171.34.36 (release 02-08-2010 CrysAlis171 .NET)
(compiled Aug 2 2010,13:00:58)
;
_computing_molecular_graphics X-SEED
_computing_publication_material CIFTAB
_computing_structure_refinement 'SHELXL-97 (Sheldrick, 1997)'
_computing_structure_solution 'SHELXS-97 (Sheldrick, 1990)'
_diffrn_ambient_temperature 123(2)
_diffrn_detector_area_resol_mean 10.3389
_diffrn_measured_fraction_theta_full 1.000
_diffrn_measured_fraction_theta_max 0.946
_diffrn_measurement_device_type 'Xcalibur, Ruby, Gemini ultra'
_diffrn_measurement_method '\w scans'
_diffrn_radiation_monochromator graphite
_diffrn_radiation_source 'Enhance (Mo) X-ray Source'
_diffrn_radiation_type 'Mo K\a'
_diffrn_radiation_wavelength 0.71073
_diffrn_reflns_av_R_equivalents 0.0315
_diffrn_reflns_av_sigmaI/netI 0.0261
_diffrn_reflns_limit_h_max 10
_diffrn_reflns_limit_h_min -10
_diffrn_reflns_limit_k_max 9
_diffrn_reflns_limit_k_min -9
_diffrn_reflns_limit_l_max 12
_diffrn_reflns_limit_l_min -12
_diffrn_reflns_number 6769
_diffrn_reflns_theta_full 27.50
_diffrn_reflns_theta_max 32.22
_diffrn_reflns_theta_min 2.48
_diffrn_standards_number 0
_exptl_absorpt_coefficient_mu 0.089
_exptl_absorpt_correction_T_max 1.00000
_exptl_absorpt_correction_T_min 0.91852
_exptl_absorpt_correction_type multi-scan
_exptl_absorpt_process_details
;
CrysAlisPro, Oxford Diffraction Ltd.,
Version 1.171.34.36 (release 02-08-2010 CrysAlis171 .NET)
(compiled Aug 2 2010,13:00:58)
Empirical absorption correction using spherical harmonics,
implemented in SCALE3 ABSPACK scaling algorithm.
;
_exptl_crystal_colour colourless
_exptl_crystal_density_diffrn 1.273
_exptl_crystal_density_method 'not measured'
_exptl_crystal_description block
_exptl_crystal_F_000 164
_exptl_crystal_size_max 0.25
_exptl_crystal_size_mid 0.20
_exptl_crystal_size_min 0.18
_refine_diff_density_max 0.382
_refine_diff_density_min -0.266
_refine_diff_density_rms 0.055
_refine_ls_extinction_method none
_refine_ls_goodness_of_fit_ref 1.163
_refine_ls_hydrogen_treatment mixed
_refine_ls_matrix_type full
_refine_ls_number_parameters 85
_refine_ls_number_reflns 1444
_refine_ls_number_restraints 5
_refine_ls_restrained_S_all 1.163
_refine_ls_R_factor_all 0.0644
_refine_ls_R_factor_gt 0.0527
_refine_ls_shift/su_max 0.000
_refine_ls_shift/su_mean 0.000
_refine_ls_structure_factor_coef Fsqd
_refine_ls_weighting_details 'calc w=1/[\s^2^(Fo^2^)+(0.0678P)^2^+0.1334P] where P=(Fo^2^+2Fc^2^)/3'
_refine_ls_weighting_scheme calc
_refine_ls_wR_factor_gt 0.1453
_refine_ls_wR_factor_ref 0.1536
_reflns_number_gt 1189
_reflns_number_total 1444
_reflns_threshold_expression >2sigma(I)
_cod_data_source_file c1jm14055h.txt
_cod_data_source_block mx63_11
_cod_original_cell_volume 399.72(9)
_cod_original_sg_symbol_H-M 'P 21/m'
_cod_database_code 7206887

loop_
_symmetry_equiv_pos_as_xyz
'x, y, z'
'-x, y+1/2, -z'
'-x, -y, -z'
'x, -y-1/2, z'

loop_
_atom_site_label
_atom_site_type_symbol
_atom_site_fract_x
_atom_site_fract_y
_atom_site_fract_z
_atom_site_U_iso_or_equiv
_atom_site_adp_type
_atom_site_occupancy
_atom_site_symmetry_multiplicity
_atom_site_calc_flag
_atom_site_refinement_flags
O1 O 0.2924(2) 0.2500 0.69797(17) 0.0369(4) Uani 1 2 d S
N1 N 0.8391(2) 0.2500 0.09025(18) 0.0207(3) Uani 1 2 d S
N2 N 0.8073(2) 0.2500 0.33056(18) 0.0210(3) Uani 1 2 d S
N3 N 0.2901(2) 0.2500 0.9759(2) 0.0274(4) Uani 1 2 d S
C1 C 0.7157(2) 0.2500 0.1729(2) 0.0208(3) Uani 1 2 d S
H1 H 0.5846 0.2500 0.1270 0.025 Uiso 1 2 calc SR
C2 C 1.0145(2) 0.2500 0.1981(2) 0.0253(4) Uani 1 2 d S
H2 H 1.1279 0.2500 0.1717 0.030 Uiso 1 2 calc SR
C3 C 0.9955(2) 0.2500 0.3499(2) 0.0251(4) Uani 1 2 d S
H3 H 1.0927 0.2500 0.4498 0.030 Uiso 1 2 calc SR
C4 C 0.7919(3) 0.2500 -0.0863(2) 0.0274(4) Uani 1 2 d SD
C5 C 0.7258(3) 0.2500 0.4654(2) 0.0263(4) Uani 1 2 d SD
C6 C 0.5169(3) 0.2500 0.4072(3) 0.0316(4) Uani 1 2 d SD
C7 C 0.2898(2) 0.2500 0.8383(2) 0.0219(3) Uani 1 2 d S
H6A H 0.469(3) 0.128(3) 0.338(2) 0.047(6) Uiso 1 1 d D
H4B H 0.900(4) 0.2500 -0.122(4) 0.068(10) Uiso 1 2 d SD
H6B H 0.460(3) 0.2500 0.498(3) 0.035(7) Uiso 1 2 d SD
H4A H 0.721(3) 0.129(3) -0.125(2) 0.060(7) Uiso 1 1 d D
H5 H 0.770(2) 0.127(2) 0.5293(19) 0.033(4) Uiso 1 1 d D

loop_
_atom_site_aniso_label
_atom_site_aniso_U_11
_atom_site_aniso_U_22
_atom_site_aniso_U_33
_atom_site_aniso_U_23
_atom_site_aniso_U_13
_atom_site_aniso_U_12
O1 0.0404(9) 0.0472(9) 0.0226(7) 0.000 0.0087(6) 0.000
N1 0.0192(7) 0.0225(7) 0.0211(6) 0.000 0.0069(5) 0.000
N2 0.0181(7) 0.0235(7) 0.0216(7) 0.000 0.0060(5) 0.000
N3 0.0236(7) 0.0352(8) 0.0248(7) 0.000 0.0096(6) 0.000
C1 0.0175(7) 0.0224(7) 0.0225(7) 0.000 0.0059(6) 0.000
C2 0.0162(7) 0.0279(8) 0.0311(9) 0.000 0.0061(6) 0.000
C3 0.0162(8) 0.0305(9) 0.0263(8) 0.000 0.0027(6) 0.000
C4 0.0299(10) 0.0339(9) 0.0201(8) 0.000 0.0101(7) 0.000
C5 0.0261(9) 0.0325(9) 0.0225(8) 0.000 0.0105(7) 0.000
C6 0.0261(9) 0.0426(11) 0.0302(9) 0.000 0.0148(7) 0.000
C7 0.0180(7) 0.0222(8) 0.0246(8) 0.000 0.0050(6) 0.000

loop_
_atom_type_symbol
_atom_type_description
_atom_type_scat_dispersion_real
_atom_type_scat_dispersion_imag
_atom_type_scat_source
C C 0.0033 0.0016 'International Tables Vol C Tables 4.2.6.8 and 6.1.1.4'
H H 0.0000 0.0000 'International Tables Vol C Tables 4.2.6.8 and 6.1.1.4'
N N 0.0061 0.0033 'International Tables Vol C Tables 4.2.6.8 and 6.1.1.4'
O O 0.0106 0.0060 'International Tables Vol C Tables 4.2.6.8 and 6.1.1.4'

loop_
_geom_angle_atom_site_label_1
_geom_angle_atom_site_label_2
_geom_angle_atom_site_label_3
_geom_angle
C1 N1 C2 108.99(15)
C1 N1 C4 124.68(15)
C2 N1 C4 126.33(16)
C1 N2 C3 108.98(15)
C1 N2 C5 126.62(15)
C3 N2 C5 124.41(15)
N2 C1 N1 108.35(15)
C3 C2 N1 107.05(16)
C2 C3 N2 106.64(16)
N2 C5 C6 112.48(15)
N3 C7 O1 179.0(2)

loop_
_geom_bond_atom_site_label_1
_geom_bond_atom_site_label_2
_geom_bond_distance
O1 C7 1.217(2)
N1 C1 1.333(2)
N1 C2 1.372(2)
N1 C4 1.457(2)
N2 C1 1.328(2)
N2 C3 1.380(2)
N2 C5 1.471(2)
N3 C7 1.186(2)
C2 C3 1.360(3)
C5 C6 1.505(3)
